data_7103418
loop_
_publ_author_name
'Spencer, Liam P'
'Gdula, Robyn L'
'Hayton, Trevor W'
'Scott, Brian L'
'Boncella, James M'

_publ_section_title
;
 Synthesis and reactivity of bis(imido) uranium(VI) cyclopentadienyl
 complexes.
;
_journal_issue 40
_journal_name_full 'Chemical communications (Cambridge, England)'
_journal_page_first 4986
_journal_page_last 4988
_journal_paper_doi 10.1039/b806075d
_journal_year 2008
_chemical_formula_sum 'C19 H39 I N2 P2 U'
_chemical_formula_weight 722.39
_chemical_name_systematic
;
?
;
_space_group_IT_number 14
_symmetry_cell_setting monoclinic
_symmetry_space_group_name_Hall '-P 2yn'
_symmetry_space_group_name_H-M 'P 1 21/n 1'
_atom_sites_solution_hydrogens geom
_atom_sites_solution_primary direct
_atom_sites_solution_secondary difmap
_audit_creation_method SHELXL-97
_cell_angle_alpha 90.00
_cell_angle_beta 91.445(2)
_cell_angle_gamma 90.00
_cell_formula_units_Z 4
_cell_length_a 10.2143(16)
_cell_length_b 16.498(3)
_cell_length_c 14.854(2)
_cell_measurement_temperature 120(1)
_cell_volume 2502.3(7)
_computing_cell_refinement 'SAINT+, v. 7.06 (Bruker AXS, 2001)'
_computing_data_collection 'APEX II, v. 1.08 (Bruker AXS, 2003)'
_computing_data_reduction 'SAINT+, v. 7.06 (Bruker AXS, 2001)'
_computing_molecular_graphics 'SHELXTL, v. 6.10, (Bruker AXS, 2000)'
_computing_publication_material 'SHELXTL, v. 6.10, (Bruker AXS, 2000)'
_computing_structure_refinement 'SHELXL-97 (Sheldrick, 1997)'
_computing_structure_solution 'SHELXS-97 (Sheldrick, 1990)'
_diffrn_ambient_temperature 120(1)
_diffrn_measured_fraction_theta_full 1.000
_diffrn_measured_fraction_theta_max 0.994
_diffrn_measurement_device_type 'Bruker D8 with APEXII CCD'
_diffrn_measurement_method '\w scans'
_diffrn_radiation_monochromator graphite
_diffrn_radiation_source 'fine-focus sealed tube'
_diffrn_radiation_type MoK\a
_diffrn_radiation_wavelength 0.71073
_diffrn_reflns_av_R_equivalents 0.0661
_diffrn_reflns_av_sigmaI/netI 0.0525
_diffrn_reflns_limit_h_max 13
_diffrn_reflns_limit_h_min -13
_diffrn_reflns_limit_k_max 21
_diffrn_reflns_limit_k_min -20
_diffrn_reflns_limit_l_max 18
_diffrn_reflns_limit_l_min -18
_diffrn_reflns_number 26965
_diffrn_reflns_theta_full 25.00
_diffrn_reflns_theta_max 27.04
_diffrn_reflns_theta_min 1.85
_diffrn_standards_decay_% 0
_diffrn_standards_interval_count 0
_diffrn_standards_interval_time 0
_diffrn_standards_number 0
_exptl_absorpt_coefficient_mu 7.854
_exptl_absorpt_correction_T_max 0.5723
_exptl_absorpt_correction_T_min 0.2769
_exptl_absorpt_correction_type multi-scan
_exptl_absorpt_process_details 'SADABS 2.03 (Sheldrick, 2001)'
_exptl_crystal_colour 'dark red'
_exptl_crystal_density_diffrn 1.918
_exptl_crystal_density_method 'not measured'
_exptl_crystal_description block
_exptl_crystal_F_000 1368
_exptl_crystal_size_max 0.22
_exptl_crystal_size_mid 0.10
_exptl_crystal_size_min 0.08
_refine_diff_density_max 1.407
_refine_diff_density_min -1.095
_refine_diff_density_rms 0.178
_refine_ls_extinction_method none
_refine_ls_goodness_of_fit_ref 1.008
_refine_ls_hydrogen_treatment constr
_refine_ls_matrix_type full
_refine_ls_number_parameters 226
_refine_ls_number_reflns 5443
_refine_ls_number_restraints 0
_refine_ls_restrained_S_all 1.008
_refine_ls_R_factor_all 0.0554
_refine_ls_R_factor_gt 0.0337
_refine_ls_shift/su_max 0.002
_refine_ls_shift/su_mean 0.000
_refine_ls_structure_factor_coef Fsqd
_refine_ls_weighting_details 'calc w=1/[\s^2^(Fo^2^)+(0.0354P)^2^+0.0000P] where P=(Fo^2^+2Fc^2^)/3'
_refine_ls_weighting_scheme calc
_refine_ls_wR_factor_gt 0.0715
_refine_ls_wR_factor_ref 0.0802
_reflns_number_gt 3968
_reflns_number_total 5443
_reflns_threshold_expression >2sigma(I)
_cod_data_source_file b806075d.txt
_cod_data_source_block apx640
_cod_original_sg_symbol_H-M 'P 21/n'
_cod_database_code 7103418

loop_
_symmetry_equiv_pos_as_xyz
'x, y, z'
'-x+1/2, y+1/2, -z+1/2'
'-x, -y, -z'
'x-1/2, -y-1/2, z-1/2'

loop_
_atom_site_label
_atom_site_type_symbol
_atom_site_fract_x
_atom_site_fract_y
_atom_site_fract_z
_atom_site_U_iso_or_equiv
_atom_site_adp_type
_atom_site_occupancy
_atom_site_symmetry_multiplicity
_atom_site_calc_flag
_atom_site_refinement_flags
_atom_site_disorder_assembly
_atom_site_disorder_group
U1 U 0.282678(19) 0.751736(13) 0.463983(13) 0.01525(7) Uani 1 1 d . . .
I2 I 0.17168(4) 0.66506(3) 0.29779(3) 0.03420(12) Uani 1 1 d . . .
P1 P 0.00143(15) 0.77487(10) 0.50064(11) 0.0215(3) Uani 1 1 d . . .
P2 P 0.25136(16) 0.84537(11) 0.62897(10) 0.0295(4) Uani 1 1 d . . .
N1 N 0.2579(4) 0.8504(3) 0.4022(3) 0.0191(10) Uani 1 1 d . . .
N2 N 0.2499(4) 0.6597(3) 0.5357(3) 0.0207(11) Uani 1 1 d . . .
C1 C 0.5353(5) 0.8187(4) 0.4589(5) 0.0307(16) Uani 1 1 d . . .
H1 H 0.5397 0.8748 0.4534 0.037 Uiso 1 1 calc R . .
C2 C 0.5277(6) 0.7634(4) 0.3882(4) 0.0276(15) Uani 1 1 d . . .
H2 H 0.5257 0.7766 0.3273 0.033 Uiso 1 1 calc R . .
C3 C 0.5236(6) 0.6845(4) 0.4235(5) 0.0346(17) Uani 1 1 d . . .
H3 H 0.5165 0.6366 0.3908 0.041 Uiso 1 1 calc R . .
C4 C 0.5321(6) 0.6918(5) 0.5174(5) 0.0394(18) Uani 1 1 d . . .
H4 H 0.5352 0.6493 0.5586 0.047 Uiso 1 1 calc R . .
C5 C 0.5352(6) 0.7760(5) 0.5384(4) 0.0361(17) Uani 1 1 d . . .
H5 H 0.5369 0.7982 0.5959 0.043 Uiso 1 1 calc R . .
C6 C -0.1147(6) 0.6915(4) 0.4903(4) 0.0320(16) Uani 1 1 d . . .
H6A H -0.1141 0.6704 0.4301 0.048 Uiso 1 1 calc R . .
H6B H -0.2009 0.7107 0.5033 0.048 Uiso 1 1 calc R . .
H6C H -0.0902 0.6495 0.5321 0.048 Uiso 1 1 calc R . .
C7 C -0.0927(6) 0.8543(4) 0.4427(4) 0.0322(16) Uani 1 1 d . . .
H7A H -0.0424 0.9034 0.4422 0.048 Uiso 1 1 calc R . .
H7B H -0.1729 0.8634 0.4735 0.048 Uiso 1 1 calc R . .
H7C H -0.1123 0.8377 0.3819 0.048 Uiso 1 1 calc R . .
C8 C -0.0134(6) 0.8064(4) 0.6185(4) 0.0343(17) Uani 1 1 d . . .
H8A H -0.1026 0.8236 0.6286 0.041 Uiso 1 1 calc R . .
H8B H 0.0055 0.7606 0.6576 0.041 Uiso 1 1 calc R . .
C9 C 0.0796(6) 0.8752(5) 0.6420(5) 0.0414(19) Uani 1 1 d . . .
H9A H 0.0665 0.8918 0.7037 0.050 Uiso 1 1 calc R . .
H9B H 0.0600 0.9211 0.6033 0.050 Uiso 1 1 calc R . .
C10 C 0.2853(7) 0.7934(5) 0.7339(4) 0.050(2) Uani 1 1 d . . .
H10A H 0.2432 0.7414 0.7328 0.075 Uiso 1 1 calc R . .
H10B H 0.2527 0.8250 0.7828 0.075 Uiso 1 1 calc R . .
H10C H 0.3782 0.7863 0.7419 0.075 Uiso 1 1 calc R . .
C11 C 0.3390(7) 0.9401(5) 0.6454(5) 0.053(2) Uani 1 1 d . . .
H11A H 0.3281 0.9732 0.5926 0.080 Uiso 1 1 calc R . .
H11B H 0.4304 0.9291 0.6559 0.080 Uiso 1 1 calc R . .
H11C H 0.3049 0.9681 0.6963 0.080 Uiso 1 1 calc R . .
C12 C 0.2604(6) 0.9223(4) 0.3418(4) 0.0264(14) Uani 1 1 d . . .
C13 C 0.3750(6) 0.9168(4) 0.2790(4) 0.0354(16) Uani 1 1 d . . .
H13A H 0.3679 0.8680 0.2441 0.053 Uiso 1 1 calc R . .
H13B H 0.4555 0.9161 0.3139 0.053 Uiso 1 1 calc R . .
H13C H 0.3742 0.9629 0.2395 0.053 Uiso 1 1 calc R . .
C14 C 0.2712(8) 0.9979(4) 0.3993(5) 0.046(2) Uani 1 1 d . . .
H14A H 0.1981 1.0005 0.4386 0.068 Uiso 1 1 calc R . .
H14B H 0.2711 1.0449 0.3612 0.068 Uiso 1 1 calc R . .
H14C H 0.3512 0.9962 0.4346 0.068 Uiso 1 1 calc R . .
C15 C 0.1358(7) 0.9245(5) 0.2834(5) 0.057(2) Uani 1 1 d . . .
H15A H 0.1300 0.8760 0.2478 0.085 Uiso 1 1 calc R . .
H15B H 0.1377 0.9708 0.2443 0.085 Uiso 1 1 calc R . .
H15C H 0.0611 0.9280 0.3212 0.085 Uiso 1 1 calc R . .
C16 C 0.2482(6) 0.5768(4) 0.5735(5) 0.0364(17) Uani 1 1 d . . .
C17 C 0.3307(9) 0.5723(6) 0.6593(7) 0.105(5) Uani 1 1 d . . .
H17A H 0.4196 0.5865 0.6467 0.158 Uiso 1 1 calc R . .
H17B H 0.3281 0.5182 0.6829 0.158 Uiso 1 1 calc R . .
H17C H 0.2970 0.6094 0.7027 0.158 Uiso 1 1 calc R . .
C18 C 0.2987(9) 0.5178(4) 0.5045(6) 0.073(3) Uani 1 1 d . . .
H18A H 0.3868 0.5320 0.4899 0.109 Uiso 1 1 calc R . .
H18B H 0.2440 0.5201 0.4510 0.109 Uiso 1 1 calc R . .
H18C H 0.2973 0.4639 0.5287 0.109 Uiso 1 1 calc R . .
C19 C 0.1104(6) 0.5553(4) 0.5966(5) 0.0440(19) Uani 1 1 d . . .
H19A H 0.0793 0.5926 0.6409 0.066 Uiso 1 1 calc R . .
H19B H 0.1083 0.5012 0.6204 0.066 Uiso 1 1 calc R . .
H19C H 0.0553 0.5583 0.5434 0.066 Uiso 1 1 calc R . .

loop_
_atom_site_aniso_label
_atom_site_aniso_U_11
_atom_site_aniso_U_22
_atom_site_aniso_U_33
_atom_site_aniso_U_23
_atom_site_aniso_U_13
_atom_site_aniso_U_12
U1 0.01275(11) 0.01948(12) 0.01353(11) 0.00058(9) 0.00030(8) -0.00018(9)
I2 0.0357(3) 0.0388(3) 0.0277(2) -0.0137(2) -0.00613(18) 0.0029(2)
P1 0.0152(8) 0.0290(9) 0.0205(8) 0.0005(7) 0.0016(6) -0.0002(6)
P2 0.0238(9) 0.0481(11) 0.0166(8) -0.0093(8) -0.0004(7) -0.0051(8)
N1 0.019(3) 0.018(3) 0.020(2) 0.002(2) 0.003(2) -0.001(2)
N2 0.013(2) 0.026(3) 0.022(3) 0.005(2) -0.003(2) -0.004(2)
C1 0.008(3) 0.038(4) 0.046(4) -0.002(3) -0.001(3) -0.007(3)
C2 0.013(3) 0.046(4) 0.024(3) 0.002(3) 0.006(3) 0.002(3)
C3 0.015(3) 0.029(4) 0.060(5) -0.007(3) 0.007(3) 0.002(3)
C4 0.017(4) 0.059(5) 0.042(4) 0.027(4) 0.001(3) 0.006(3)
C5 0.018(3) 0.072(5) 0.018(3) -0.001(3) 0.003(3) 0.000(3)
C6 0.020(3) 0.035(4) 0.042(4) 0.001(3) -0.005(3) -0.008(3)
C7 0.019(3) 0.039(4) 0.038(4) 0.003(3) 0.000(3) 0.006(3)
C8 0.016(3) 0.065(5) 0.023(3) -0.003(3) 0.008(3) 0.003(3)
C9 0.026(4) 0.068(5) 0.030(4) -0.023(4) -0.002(3) 0.011(4)
C10 0.036(4) 0.096(7) 0.018(4) 0.004(4) 0.001(3) -0.011(4)
C11 0.051(5) 0.061(5) 0.047(5) -0.030(4) -0.007(4) -0.013(4)
C12 0.034(4) 0.024(3) 0.021(3) 0.003(3) 0.005(3) -0.001(3)
C13 0.043(4) 0.030(4) 0.034(4) 0.010(3) 0.012(3) 0.004(3)
C14 0.077(6) 0.022(4) 0.039(4) 0.003(3) 0.026(4) 0.008(4)
C15 0.044(5) 0.071(6) 0.055(5) 0.038(5) -0.007(4) -0.003(4)
C16 0.022(4) 0.032(4) 0.055(5) 0.027(3) 0.004(3) -0.001(3)
C17 0.089(7) 0.099(8) 0.124(9) 0.098(7) -0.069(7) -0.057(6)
C18 0.084(7) 0.026(5) 0.111(8) 0.022(5) 0.043(6) 0.020(4)
C19 0.038(4) 0.030(4) 0.065(5) 0.014(4) 0.015(4) -0.006(3)

loop_
_atom_type_symbol
_atom_type_description
_atom_type_scat_dispersion_real
_atom_type_scat_dispersion_imag
_atom_type_scat_source
C C 0.0033 0.0016 'International Tables Vol C Tables 4.2.6.8 and 6.1.1.4'
H H 0.0000 0.0000 'International Tables Vol C Tables 4.2.6.8 and 6.1.1.4'
N N 0.0061 0.0033 'International Tables Vol C Tables 4.2.6.8 and 6.1.1.4'
I I -0.4742 1.8119 'International Tables Vol C Tables 4.2.6.8 and 6.1.1.4'
U U -9.6767 9.6646 'International Tables Vol C Tables 4.2.6.8 and 6.1.1.4'
P P 0.1023 0.0942 'International Tables Vol C Tables 4.2.6.8 and 6.1.1.4'

loop_
_geom_angle_atom_site_label_1
_geom_angle_atom_site_label_2
_geom_angle_atom_site_label_3
_geom_angle
_geom_angle_site_symmetry_1
_geom_angle_site_symmetry_3
_geom_angle_publ_flag
N1 U1 N2 161.10(19) . . ?
N1 U1 C2 81.61(19) . . ?
N2 U1 C2 117.29(19) . . ?
N1 U1 C3 110.4(2) . . ?
N2 U1 C3 88.4(2) . . ?
C2 U1 C3 29.28(17) . . ?
N1 U1 C5 100.3(2) . . ?
N2 U1 C5 93.8(2) . . ?
C2 U1 C5 47.27(18) . . ?
C3 U1 C5 48.1(2) . . ?
N1 U1 C1 76.07(19) . . ?
N2 U1 C1 120.44(19) . . ?
C2 U1 C1 28.85(18) . . ?
C3 U1 C1 48.1(2) . . ?
C5 U1 C1 28.32(18) . . ?
N1 U1 C4 123.2(2) . . ?
N2 U1 C4 74.44(19) . . ?
C2 U1 C4 47.40(19) . . ?
C3 U1 C4 28.90(19) . . ?
C5 U1 C4 29.3(2) . . ?
C1 U1 C4 47.4(2) . . ?
N1 U1 P2 86.28(14) . . ?
N2 U1 P2 85.80(15) . . ?
C2 U1 P2 114.98(14) . . ?
C3 U1 P2 120.58(15) . . ?
C5 U1 P2 73.35(14) . . ?
C1 U1 P2 86.25(14) . . ?
C4 U1 P2 93.82(16) . . ?
N1 U1 P1 81.90(14) . . ?
N2 U1 P1 79.25(14) . . ?
C2 U1 P1 162.53(14) . . ?
C3 U1 P1 163.63(14) . . ?
C5 U1 P1 142.61(14) . . ?
C1 U1 P1 148.20(14) . . ?
C4 U1 P1 149.83(14) . . ?
P2 U1 P1 69.54(4) . . ?
N1 U1 I2 88.19(14) . . ?
N2 U1 I2 90.72(14) . . ?
C2 U1 I2 91.43(13) . . ?
C3 U1 I2 87.19(15) . . ?
C5 U1 I2 134.82(14) . . ?
C1 U1 I2 119.08(14) . . ?
C4 U1 I2 112.17(16) . . ?
P2 U1 I2 151.82(3) . . ?
P1 U1 I2 82.33(3) . . ?
C6 P1 C7 99.7(3) . . ?
C6 P1 C8 103.0(3) . . ?
C7 P1 C8 101.0(3) . . ?
C6 P1 U1 121.3(2) . . ?
C7 P1 U1 120.5(2) . . ?
C8 P1 U1 108.4(2) . . ?
C10 P2 C11 102.1(4) . . ?
C10 P2 C9 101.5(3) . . ?
C11 P2 C9 103.0(3) . . ?
C10 P2 U1 116.8(3) . . ?
C11 P2 U1 120.3(3) . . ?
C9 P2 U1 110.8(2) . . ?
C12 N1 U1 168.3(4) . . ?
C16 N2 U1 163.9(4) . . ?
C5 C1 C2 108.1(6) . . ?
C5 C1 U1 75.8(4) . . ?
C2 C1 U1 74.3(3) . . ?
C1 C2 C3 109.1(6) . . ?
C1 C2 U1 76.9(3) . . ?
C3 C2 U1 75.4(3) . . ?
C4 C3 C2 107.0(6) . . ?
C4 C3 U1 77.5(4) . . ?
C2 C3 U1 75.3(3) . . ?
C3 C4 C5 107.6(6) . . ?
C3 C4 U1 73.6(3) . . ?
C5 C4 U1 74.6(4) . . ?
C1 C5 C4 108.2(6) . . ?
C1 C5 U1 75.8(4) . . ?
C4 C5 U1 76.1(4) . . ?
C9 C8 P1 111.4(4) . . ?
C8 C9 P2 111.7(5) . . ?
N1 C12 C14 108.5(5) . . ?
N1 C12 C13 110.4(5) . . ?
C14 C12 C13 110.5(5) . . ?
N1 C12 C15 109.6(5) . . ?
C14 C12 C15 110.5(6) . . ?
C13 C12 C15 107.4(5) . . ?
N2 C16 C19 109.0(5) . . ?
N2 C16 C17 110.7(6) . . ?
C19 C16 C17 107.6(6) . . ?
N2 C16 C18 109.3(5) . . ?
C19 C16 C18 109.9(6) . . ?
C17 C16 C18 110.3(7) . . ?

loop_
_geom_bond_atom_site_label_1
_geom_bond_atom_site_label_2
_geom_bond_distance
_geom_bond_site_symmetry_2
_geom_bond_publ_flag
U1 N1 1.883(4) . ?
U1 N2 1.889(5) . ?
U1 C2 2.777(6) . ?
U1 C3 2.778(6) . ?
U1 C5 2.810(6) . ?
U1 C1 2.810(6) . ?
U1 C4 2.828(6) . ?
U1 P2 2.9212(16) . ?
U1 P1 2.9621(16) . ?
U1 I2 3.0468(6) . ?
P1 C6 1.820(6) . ?
P1 C7 1.827(6) . ?
P1 C8 1.836(6) . ?
P2 C10 1.805(7) . ?
P2 C11 1.814(7) . ?
P2 C9 1.837(6) . ?
N1 C12 1.488(7) . ?
N2 C16 1.480(7) . ?
C1 C5 1.375(9) . ?
C1 C2 1.392(8) . ?
C2 C3 1.404(8) . ?
C3 C4 1.400(9) . ?
C4 C5 1.424(10) . ?
C8 C9 1.515(9) . ?
C12 C14 1.513(8) . ?
C12 C13 1.517(8) . ?
C12 C15 1.523(9) . ?
C16 C19 1.500(8) . ?
C16 C17 1.512(10) . ?
C16 C18 1.514(10) . ?
